data_8100985
loop_
_publ_author_name
'Champarnaud-Mesjard, Jean-Claude'
'Thomas, Philippe'
'Colas-Dutreilh, Maggy'
'Oufkir, Abdelrhani'

_publ_section_title
;
Crystal structure of dilead tritellurate (IV), Pb~2~Te~3~O~8~
;
_journal_issue 2
_journal_name_full 'Zeitschrift f\"ur Kristallographie - New Crystal Structures'
_journal_page_first 185
_journal_page_last 186
_journal_volume 216
_journal_year 2001
_chemical_formula_structural Pb2Te3O8
_chemical_formula_sum 'O8 Pb2 Te3'
_chemical_formula_weight 925.18
_chemical_name_common 'Dilead tritellurate IV'
_space_group_IT_number 63
_symmetry_cell_setting orthorhombic
_symmetry_space_group_name_Hall '-C 2c 2'
_symmetry_space_group_name_H-M 'C m c m'
_cell_angle_alpha 90.00
_cell_angle_beta 90.00
_cell_angle_gamma 90.00
_cell_formula_units_Z 12
_cell_length_a 19.522(4)
_cell_length_b 7.1210(10)
_cell_length_c 18.813(4)
_cell_measurement_temperature 293(2)
_cell_volume 2615.3(9)
_diffrn_ambient_temperature 293(2)
_exptl_crystal_density_diffrn 7.049
_exptl_crystal_density_meas 7.03(3)
_cod_depositor_comments
;
The following automatic conversions were performed:

'_symmetry_cell_setting' tag value 'orthorombic' was replaced with
'orthorhombic' value.

Automatic conversion script
Id: cif_fix_values 1646 2011-03-28 12:23:43Z adriana 
;
_cod_original_formula_sum 'Pb2 Te3 O8'
_cod_database_code 8100985

loop_
_symmetry_equiv_pos_as_xyz
'x, y, z'
'-x, -y, z+1/2'
'-x, y, -z+1/2'
'x, -y, -z'
'x+1/2, y+1/2, z'
'-x+1/2, -y+1/2, z+1/2'
'-x+1/2, y+1/2, -z+1/2'
'x+1/2, -y+1/2, -z'
'-x, -y, -z'
'x, y, -z-1/2'
'x, -y, z-1/2'
'-x, y, z'
'-x+1/2, -y+1/2, -z'
'x+1/2, y+1/2, -z-1/2'
'x+1/2, -y+1/2, z-1/2'
'-x+1/2, y+1/2, z'

loop_
_atom_site_label
_atom_site_type_symbol
_atom_site_fract_x
_atom_site_fract_y
_atom_site_fract_z
_atom_site_U_iso_or_equiv
_atom_site_adp_type
_atom_site_occupancy
_atom_site_symmetry_multiplicity
_atom_site_Wyckoff_symbol
_atom_site_calc_flag
_atom_site_refinement_flags
_atom_site_disorder_assembly
_atom_site_disorder_group
Pb1 Pb 0.30694(2) 0.36838(5) 0.409754(18) 0.02165(13) Uani 1 16 h d . . .
Pb2 Pb 0.19202(3) 0.51144(7) 0.2500 0.02098(14) Uani 1 8 g d S . .
Te1 Te 0.5000 0.10935(16) 0.2500 0.0183(2) Uani 1 4 c d S . .
Te2 Te 0.5000 0.29782(12) 0.07310(4) 0.01944(19) Uani 1 8 f d S . .
Te3 Te 0.38651(4) 0.84543(8) 0.41615(3) 0.01857(15) Uani 1 16 h d . . .
Te4 Te 0.38797(5) 0.56518(11) 0.2500 0.01803(18) Uani 1 8 g d S . .
O1 O 0.5000 0.0909(14) 0.1354(5) 0.026(2) Uani 1 8 f d S . .
O2 O 0.4160(6) 0.0000 0.5000 0.028(2) Uani 1 8 e d S . .
O3 O 0.3243(4) 0.7013(11) 0.4683(4) 0.0279(15) Uani 1 16 h d . . .
O4 O 0.3352(4) 0.6859(9) 0.3215(3) 0.0228(13) Uani 1 16 h d . . .
O5 O 0.3285(4) 0.0335(9) 0.3839(3) 0.0232(14) Uani 1 16 h d . . .
O6 O 0.4278(4) 0.4314(11) 0.1130(4) 0.0296(15) Uani 1 16 h d . . .
O7 O 0.4270(5) 0.9433(13) 0.2500 0.0205(18) Uani 1 8 g d S . .
O8 O 0.3375(6) 0.3442(13) 0.2500 0.027(2) Uani 1 8 g d S . .

loop_
_atom_site_aniso_label
_atom_site_aniso_U_11
_atom_site_aniso_U_22
_atom_site_aniso_U_33
_atom_site_aniso_U_23
_atom_site_aniso_U_13
_atom_site_aniso_U_12
Pb1 0.0224(2) 0.0237(2) 0.01878(18) -0.00021(12) -0.00109(13) 0.00150(13)
Pb2 0.0206(3) 0.0225(3) 0.0198(2) 0.000 0.000 0.0003(2)
Te1 0.0176(6) 0.0180(5) 0.0193(5) 0.000 0.000 0.000
Te2 0.0194(4) 0.0206(4) 0.0182(3) 0.0011(3) 0.000 0.000
Te3 0.0194(3) 0.0201(3) 0.0162(2) 0.00186(18) 0.0009(2) 0.0007(2)
Te4 0.0208(4) 0.0177(4) 0.0156(3) 0.000 0.000 0.0009(3)
O1 0.038(6) 0.026(5) 0.016(4) 0.003(3) 0.000 0.000
O2 0.023(5) 0.045(6) 0.016(4) -0.006(4) 0.000 0.000
O3 0.029(4) 0.031(4) 0.024(3) 0.002(3) 0.005(3) -0.008(3)
O4 0.024(4) 0.027(3) 0.018(3) -0.003(2) 0.002(3) 0.004(3)
O5 0.027(4) 0.023(3) 0.020(3) 0.000(2) 0.001(3) -0.001(3)
O6 0.012(3) 0.034(4) 0.043(4) -0.005(3) 0.004(3) 0.003(3)
O7 0.013(5) 0.023(4) 0.025(4) 0.000 0.000 -0.004(4)
O8 0.025(6) 0.016(4) 0.040(5) 0.000 0.000 -0.006(4)

loop_
_geom_bond_atom_site_label_1
_geom_bond_atom_site_label_2
_geom_bond_distance
_geom_bond_site_symmetry_2
_geom_bond_publ_flag
Pb1 O3 2.372(7) 4_566 ?
Pb1 O6 2.440(7) 10_556 ?
Pb1 O5 2.470(7) . ?
Pb1 O3 2.635(7) . ?
Pb2 O7 2.373(10) 7_545 ?
Pb2 O8 2.439(9) 7 ?
Pb2 O5 2.556(6) 7 ?
Pb2 O5 2.556(6) 16 ?
Pb2 O4 2.732(7) 7_545 ?
Pb2 O4 2.732(7) 16_545 ?
Te1 O7 1.852(9) 1_545 ?
Te1 O7 1.852(9) 3_645 ?
Te1 O1 2.161(9) . ?
Te1 O1 2.161(9) 10_556 ?
Te2 O6 1.859(7) 12_655 ?
Te2 O6 1.859(7) . ?
Te2 O1 1.882(9) . ?
Te3 O5 1.856(7) 1_565 ?
Te3 O3 1.868(7) . ?
Te3 O2 2.008(3) 1_565 ?
Te3 O4 2.338(6) . ?
Te4 O8 1.857(10) . ?
Te4 O4 1.899(6) 10_556 ?
Te4 O4 1.899(6) . ?
O2 Te3 2.008(3) 1_545 ?
O2 Te3 2.008(3) 4_566 ?
O3 Pb1 2.372(7) 4_566 ?
O4 Pb2 2.732(7) 7 ?
O5 Te3 1.856(7) 1_545 ?
O5 Pb2 2.556(6) 7_545 ?
O6 Pb1 2.440(7) 10_556 ?
O7 Te1 1.852(9) 1_565 ?
O7 Pb2 2.373(10) 7 ?
O8 Pb2 2.439(9) 7_545 ?
